data_2230492
loop_
_publ_author_name
'Buvaneswari, Manickam'
'Kalaivani, Doraisamyraja'

_publ_section_title
;
 <i>N</i>,<i>N</i>-Diethyl-2-hydroxyethanaminium
 2,6-dioxo-5-(2,4,6-trinitrophenyl)-1,2,3,6-tetrahydropyrimidin-4-olate
 dihydrate
;
_journal_coeditor_code SU2264
_journal_issue 6
_journal_name_full 'Acta Crystallographica Section E'
_journal_page_first o1433
_journal_page_last o1434
_journal_paper_doi 10.1107/S1600536811017363
_journal_volume 67
_journal_year 2011
_chemical_formula_iupac 'C6 H16 N O +, C10 H4 N5 O9 -, 2H2 O'
_chemical_formula_moiety 'C6 H16 N O +, C10 H4 N5 O9 -, 2(H2 O)'
_chemical_formula_sum 'C16 H24 N6 O12'
_chemical_formula_weight 492.41
_chemical_name_systematic
;
<i>N</i>,<i>N</i>-Diethyl-2-hydroxyethanaminium
2,6-dioxo-5-(2,4,6-trinitrophenyl)-1,2,3,6-tetrahydropyrimidin-4-olate
dihydrate
;
_space_group_IT_number 14
_symmetry_cell_setting monoclinic
_symmetry_space_group_name_Hall '-P 2yn'
_symmetry_space_group_name_H-M 'P 1 21/n 1'
_atom_sites_solution_hydrogens geom
_atom_sites_solution_primary direct
_atom_sites_solution_secondary difmap
_audit_creation_method SHELXL-97
_cell_angle_alpha 90.00
_cell_angle_beta 96.1180(10)
_cell_angle_gamma 90.00
_cell_formula_units_Z 4
_cell_length_a 8.3792(2)
_cell_length_b 21.7673(4)
_cell_length_c 12.0894(2)
_cell_measurement_reflns_used 5467
_cell_measurement_temperature 293(2)
_cell_measurement_theta_max 24.78
_cell_measurement_theta_min 2.61
_cell_volume 2192.46(8)
_computing_cell_refinement 'SAINT-Plus (Bruker, 2004)'
_computing_data_collection 'APEX2 (Bruker, 2004)'
_computing_data_reduction 'SAINT-Plus and XPREP (Bruker, 2004)'
_computing_molecular_graphics 'ORTEP-3 (Farrugia, 1997) and Mercury (Macrae <i>et al.</i>, 2006)'
_computing_publication_material 'PLATON (Spek, 2009)'
_computing_structure_refinement 'SHELXL97 (Sheldrick, 2008)'
_computing_structure_solution 'SIR92 (Altomare <i>et al.</i>, 1993)'
_diffrn_ambient_temperature 293(2)
_diffrn_measured_fraction_theta_full 1.000
_diffrn_measured_fraction_theta_max 1.000
_diffrn_measurement_device_type 'Bruker Kappa APEXII CCD'
_diffrn_measurement_method '\w and \f'
_diffrn_radiation_monochromator graphite
_diffrn_radiation_source 'fine-focus sealed tube'
_diffrn_radiation_type MoK\a
_diffrn_radiation_wavelength 0.71073
_diffrn_reflns_av_R_equivalents 0.0366
_diffrn_reflns_av_sigmaI/netI 0.0287
_diffrn_reflns_limit_h_max 10
_diffrn_reflns_limit_h_min -10
_diffrn_reflns_limit_k_max 27
_diffrn_reflns_limit_k_min -27
_diffrn_reflns_limit_l_max 15
_diffrn_reflns_limit_l_min -15
_diffrn_reflns_number 23280
_diffrn_reflns_theta_full 26.77
_diffrn_reflns_theta_max 26.77
_diffrn_reflns_theta_min 1.87
_diffrn_standards_decay_% 0
_exptl_absorpt_coefficient_mu 0.129
_exptl_absorpt_correction_T_max 0.9747
_exptl_absorpt_correction_T_min 0.8924
_exptl_absorpt_correction_type multi-scan
_exptl_absorpt_process_details '(SADABS; Bruker 1999)'
_exptl_crystal_colour red
_exptl_crystal_density_diffrn 1.492
_exptl_crystal_density_method 'not measured'
_exptl_crystal_description block
_exptl_crystal_F_000 1032
_exptl_crystal_size_max 0.30
_exptl_crystal_size_mid 0.25
_exptl_crystal_size_min 0.20
_refine_diff_density_max 0.361
_refine_diff_density_min -0.320
_refine_ls_extinction_method none
_refine_ls_goodness_of_fit_ref 1.077
_refine_ls_hydrogen_treatment mixed
_refine_ls_matrix_type full
_refine_ls_number_parameters 338
_refine_ls_number_reflns 4686
_refine_ls_number_restraints 6
_refine_ls_restrained_S_all 1.078
_refine_ls_R_factor_all 0.0633
_refine_ls_R_factor_gt 0.0421
_refine_ls_shift/su_max 0.000
_refine_ls_shift/su_mean 0.000
_refine_ls_structure_factor_coef Fsqd
_refine_ls_weighting_details 'calc w=1/[\s^2^(Fo^2^)+(0.0694P)^2^+0.4079P] where P=(Fo^2^+2Fc^2^)/3'
_refine_ls_weighting_scheme calc
_refine_ls_wR_factor_gt 0.1115
_refine_ls_wR_factor_ref 0.1314
_reflns_number_gt 3492
_reflns_number_total 4686
_reflns_threshold_expression I>2sigma(I)
_cod_data_source_file su2264.cif
_cod_data_source_block I
_cod_original_sg_symbol_H-M 'P 21/n'
_cod_database_code 2230492
_cod_database_fobs_code 2230492

loop_
_symmetry_equiv_pos_as_xyz
'x, y, z'
'-x+1/2, y+1/2, -z+1/2'
'-x, -y, -z'
'x-1/2, -y-1/2, z-1/2'

loop_
_atom_site_type_symbol
_atom_site_label
_atom_site_fract_x
_atom_site_fract_y
_atom_site_fract_z
_atom_site_U_iso_or_equiv
_atom_site_adp_type
_atom_site_calc_flag
_atom_site_refinement_flags
_atom_site_occupancy
_atom_site_symmetry_multiplicity
_atom_site_disorder_assembly
_atom_site_disorder_group
C C1 0.7186(2) 0.41169(8) 0.30054(14) 0.0306(4) Uani d . 1 1 . .
C C2 0.5959(2) 0.43691(8) 0.11393(15) 0.0388(4) Uani d . 1 1 . .
C C3 0.6102(2) 0.51490(7) 0.25866(14) 0.0300(4) Uani d . 1 1 . .
C C4 0.6886(2) 0.47250(7) 0.33442(14) 0.0292(4) Uani d . 1 1 . .
C C5 0.73603(19) 0.49194(7) 0.44825(13) 0.0266(3) Uani d . 1 1 . .
C C6 0.81044(19) 0.54867(8) 0.47588(14) 0.0302(4) Uani d . 1 1 . .
C C7 0.8515(2) 0.56930(8) 0.58266(15) 0.0356(4) Uani d . 1 1 . .
H H7 0.8973 0.6079 0.5960 0.043 Uiso calc R 1 1 . .
C C8 0.8230(2) 0.53139(8) 0.66853(15) 0.0350(4) Uani d . 1 1 . .
C C9 0.7534(2) 0.47444(8) 0.65025(15) 0.0327(4) Uani d . 1 1 . .
H H9 0.7364 0.4487 0.7092 0.039 Uiso calc R 1 1 . .
C C10 0.70989(19) 0.45705(7) 0.54204(14) 0.0286(4) Uani d . 1 1 . .
C C11 0.4444(3) 0.22119(12) 0.27523(19) 0.0554(6) Uani d . 1 1 . .
H H11A 0.5560 0.2339 0.2822 0.067 Uiso calc R 1 1 . .
H H11B 0.4334 0.1863 0.2251 0.067 Uiso calc R 1 1 . .
C C12 0.3427(4) 0.27264(14) 0.2257(2) 0.0765(8) Uani d . 1 1 . .
H H12A 0.2315 0.2631 0.2295 0.115 Uiso calc R 1 1 . .
H H12B 0.3616 0.2782 0.1494 0.115 Uiso calc R 1 1 . .
H H12C 0.3695 0.3098 0.2664 0.115 Uiso calc R 1 1 . .
C C13 0.4327(3) 0.25114(9) 0.47133(18) 0.0488(5) Uani d . 1 1 . .
H H13A 0.3762 0.2878 0.4436 0.059 Uiso calc R 1 1 . .
H H13B 0.5466 0.2604 0.4794 0.059 Uiso calc R 1 1 . .
C C14 0.3828(3) 0.23605(10) 0.58351(17) 0.0475(5) Uani d . 1 1 . .
H H14A 0.4519 0.2039 0.6172 0.057 Uiso calc R 1 1 . .
H H14B 0.3969 0.2721 0.6307 0.057 Uiso calc R 1 1 . .
C C15 0.4762(3) 0.14050(9) 0.42105(19) 0.0504(5) Uani d . 1 1 . .
H H15A 0.4378 0.1276 0.4903 0.060 Uiso calc R 1 1 . .
H H15B 0.4401 0.1103 0.3648 0.060 Uiso calc R 1 1 . .
C C16 0.6552(3) 0.14057(14) 0.4358(2) 0.0731(8) Uani d . 1 1 . .
H H16A 0.6949 0.1503 0.3663 0.110 Uiso calc R 1 1 . .
H H16B 0.6933 0.1007 0.4602 0.110 Uiso calc R 1 1 . .
H H16C 0.6926 0.1707 0.4905 0.110 Uiso calc R 1 1 . .
N N1 0.6672(2) 0.39757(7) 0.19009(13) 0.0372(4) Uani d . 1 1 . .
N N2 0.5695(2) 0.49417(7) 0.15108(13) 0.0399(4) Uani d . 1 1 . .
N N3 0.85714(19) 0.59043(7) 0.38903(14) 0.0390(4) Uani d . 1 1 . .
N N4 0.8702(2) 0.55069(9) 0.78267(15) 0.0504(4) Uani d . 1 1 . .
N N5 0.62095(18) 0.39864(6) 0.53118(12) 0.0323(3) Uani d . 1 1 . .
N N6 0.4013(2) 0.20141(7) 0.38774(14) 0.0391(4) Uani d . 1 1 . .
O O1 0.78610(16) 0.37089(6) 0.35927(10) 0.0405(3) Uani d . 1 1 . .
O O2 0.5564(2) 0.42190(6) 0.01670(11) 0.0583(4) Uani d . 1 1 . .
O O1W 0.42307(17) 0.66131(6) 0.15158(11) 0.0433(3) Uani d D 1 1 . .
O O3 0.57236(15) 0.56815(5) 0.28132(10) 0.0351(3) Uani d . 1 1 . .
O O2W 0.9751(3) 0.27123(10) 0.4379(2) 0.1173(10) Uani d D 1 1 . .
O O4 0.8348(2) 0.64511(6) 0.40147(14) 0.0615(4) Uani d . 1 1 . .
O O5 0.92002(16) 0.56847(7) 0.31178(12) 0.0482(4) Uani d . 1 1 . .
O O6 0.9235(3) 0.60220(9) 0.79794(14) 0.0794(6) Uani d . 1 1 . .
O O7 0.8528(3) 0.51453(9) 0.85712(14) 0.0882(7) Uani d . 1 1 . .
O O8 0.66984(18) 0.35673(6) 0.59242(12) 0.0486(4) Uani d . 1 1 . .
O O9 0.50041(15) 0.39638(6) 0.46545(11) 0.0408(3) Uani d . 1 1 . .
O O10 0.22086(17) 0.21639(6) 0.57806(12) 0.0449(3) Uani d . 1 1 . .
H H10 0.1618 0.2438 0.5511 0.071(8) Uiso calc R 1 1 . .
H H6 0.294(3) 0.1935(11) 0.377(2) 0.063(7) Uiso d . 1 1 . .
H H1A 0.686(3) 0.3612(11) 0.1685(19) 0.052(6) Uiso d . 1 1 . .
H H2A 0.526(3) 0.5191(10) 0.1057(18) 0.044(6) Uiso d . 1 1 . .
H H1W 0.467(3) 0.6368(9) 0.2074(13) 0.071(8) Uiso d D 1 1 . .
H H2W 0.424(4) 0.6446(11) 0.0830(10) 0.091(10) Uiso d D 1 1 . .
H H4W 0.978(5) 0.2365(12) 0.393(3) 0.162(18) Uiso d D 1 1 . .
H H3W 0.895(4) 0.2983(15) 0.411(3) 0.160(17) Uiso d D 1 1 . .

loop_
_atom_site_aniso_label
_atom_site_aniso_U_11
_atom_site_aniso_U_22
_atom_site_aniso_U_33
_atom_site_aniso_U_12
_atom_site_aniso_U_13
_atom_site_aniso_U_23
C1 0.0348(9) 0.0271(8) 0.0296(9) 0.0051(7) 0.0016(7) -0.0002(7)
C2 0.0517(11) 0.0312(9) 0.0317(9) 0.0083(8) -0.0043(8) -0.0032(8)
C3 0.0314(8) 0.0280(8) 0.0301(9) 0.0034(7) 0.0004(7) -0.0016(7)
C4 0.0326(9) 0.0261(8) 0.0279(8) 0.0042(7) -0.0011(7) -0.0002(7)
C5 0.0244(8) 0.0238(8) 0.0306(8) 0.0049(6) -0.0014(6) -0.0006(6)
C6 0.0292(8) 0.0260(8) 0.0347(9) 0.0010(6) -0.0005(7) 0.0006(7)
C7 0.0334(9) 0.0296(9) 0.0425(10) -0.0024(7) -0.0016(7) -0.0068(8)
C8 0.0330(9) 0.0385(10) 0.0318(9) 0.0007(7) -0.0046(7) -0.0087(8)
C9 0.0334(9) 0.0329(9) 0.0306(9) 0.0022(7) -0.0021(7) 0.0028(7)
C10 0.0282(8) 0.0234(8) 0.0332(9) 0.0010(6) -0.0017(6) -0.0008(7)
C11 0.0560(13) 0.0660(15) 0.0457(12) -0.0002(11) 0.0114(10) 0.0030(11)
C12 0.0832(19) 0.085(2) 0.0612(16) 0.0084(15) 0.0074(14) 0.0235(14)
C13 0.0556(13) 0.0366(10) 0.0552(13) -0.0108(9) 0.0103(10) -0.0117(9)
C14 0.0560(13) 0.0404(11) 0.0445(11) -0.0031(9) -0.0013(9) -0.0096(9)
C15 0.0569(13) 0.0376(11) 0.0558(13) 0.0069(9) 0.0021(10) -0.0051(9)
C16 0.0578(15) 0.0869(19) 0.0718(17) 0.0213(14) -0.0061(12) -0.0082(15)
N1 0.0529(10) 0.0254(8) 0.0319(8) 0.0097(7) -0.0019(7) -0.0048(6)
N2 0.0599(11) 0.0290(8) 0.0278(8) 0.0144(7) -0.0094(7) -0.0010(6)
N3 0.0379(8) 0.0326(8) 0.0460(9) -0.0053(6) 0.0016(7) 0.0030(7)
N4 0.0570(11) 0.0543(11) 0.0378(9) -0.0070(9) -0.0040(8) -0.0117(8)
N5 0.0382(8) 0.0256(7) 0.0328(8) -0.0008(6) 0.0016(6) 0.0000(6)
N6 0.0398(9) 0.0343(8) 0.0432(9) -0.0031(7) 0.0049(7) -0.0058(7)
O1 0.0522(8) 0.0303(6) 0.0374(7) 0.0153(6) -0.0020(6) 0.0024(5)
O2 0.0989(13) 0.0384(8) 0.0327(7) 0.0199(8) -0.0160(7) -0.0091(6)
O1W 0.0544(8) 0.0367(7) 0.0372(8) 0.0126(6) -0.0024(6) 0.0005(6)
O3 0.0445(7) 0.0252(6) 0.0340(6) 0.0100(5) -0.0029(5) -0.0019(5)
O2W 0.142(2) 0.0625(13) 0.128(2) 0.0511(14) -0.0737(17) -0.0340(13)
O4 0.0903(13) 0.0250(7) 0.0697(11) -0.0070(7) 0.0110(9) 0.0037(7)
O5 0.0441(8) 0.0523(8) 0.0502(8) 0.0017(6) 0.0148(7) 0.0066(7)
O6 0.1110(16) 0.0719(12) 0.0536(10) -0.0391(11) 0.0006(10) -0.0260(9)
O7 0.150(2) 0.0752(13) 0.0342(9) -0.0199(13) -0.0119(10) -0.0011(9)
O8 0.0660(10) 0.0280(7) 0.0497(8) -0.0008(6) -0.0039(7) 0.0100(6)
O9 0.0360(7) 0.0376(7) 0.0469(8) -0.0067(5) -0.0036(6) -0.0036(6)
O10 0.0520(8) 0.0322(7) 0.0504(8) -0.0001(6) 0.0049(6) 0.0069(6)

loop_
_atom_type_symbol
_atom_type_description
_atom_type_scat_dispersion_real
_atom_type_scat_dispersion_imag
_atom_type_scat_source
C C 0.0033 0.0016 'International Tables Vol C Tables 4.2.6.8 and 6.1.1.4'
H H 0.0000 0.0000 'International Tables Vol C Tables 4.2.6.8 and 6.1.1.4'
N N 0.0061 0.0033 'International Tables Vol C Tables 4.2.6.8 and 6.1.1.4'
O O 0.0106 0.0060 'International Tables Vol C Tables 4.2.6.8 and 6.1.1.4'

loop_
_geom_angle_atom_site_label_1
_geom_angle_atom_site_label_2
_geom_angle_atom_site_label_3
_geom_angle_site_symmetry_1
_geom_angle_site_symmetry_3
_geom_angle
_geom_angle_publ_flag
O1 C1 N1 . . 117.90(15) ?
O1 C1 C4 . . 126.17(15) ?
N1 C1 C4 . . 115.93(14) ?
O2 C2 N1 . . 122.52(17) ?
O2 C2 N2 . . 121.69(17) ?
N1 C2 N2 . . 115.79(16) ?
O3 C3 N2 . . 117.98(15) ?
O3 C3 C4 . . 125.44(15) ?
N2 C3 C4 . . 116.56(15) ?
C3 C4 C1 . . 120.54(15) ?
C3 C4 C5 . . 119.01(14) ?
C1 C4 C5 . . 120.44(14) ?
C10 C5 C6 . . 112.77(14) ?
C10 C5 C4 . . 123.89(15) ?
C6 C5 C4 . . 123.33(15) ?
C7 C6 C5 . . 124.70(16) ?
C7 C6 N3 . . 114.12(15) ?
C5 C6 N3 . . 121.13(15) ?
C8 C7 C6 . . 117.98(16) ?
C8 C7 H7 . . 121.0 ?
C6 C7 H7 . . 121.0 ?
C7 C8 C9 . . 121.78(16) ?
C7 C8 N4 . . 119.59(16) ?
C9 C8 N4 . . 118.62(17) ?
C10 C9 C8 . . 117.76(16) ?
C10 C9 H9 . . 121.1 ?
C8 C9 H9 . . 121.1 ?
C9 C10 C5 . . 124.95(15) ?
C9 C10 N5 . . 113.79(15) ?
C5 C10 N5 . . 121.14(14) ?
C12 C11 N6 . . 113.3(2) ?
C12 C11 H11A . . 108.9 ?
N6 C11 H11A . . 108.9 ?
C12 C11 H11B . . 108.9 ?
N6 C11 H11B . . 108.9 ?
H11A C11 H11B . . 107.7 ?
C11 C12 H12A . . 109.5 ?
C11 C12 H12B . . 109.5 ?
H12A C12 H12B . . 109.5 ?
C11 C12 H12C . . 109.5 ?
H12A C12 H12C . . 109.5 ?
H12B C12 H12C . . 109.5 ?
N6 C13 C14 . . 114.21(16) ?
N6 C13 H13A . . 108.7 ?
C14 C13 H13A . . 108.7 ?
N6 C13 H13B . . 108.7 ?
C14 C13 H13B . . 108.7 ?
H13A C13 H13B . . 107.6 ?
O10 C14 C13 . . 112.47(17) ?
O10 C14 H14A . . 109.1 ?
C13 C14 H14A . . 109.1 ?
O10 C14 H14B . . 109.1 ?
C13 C14 H14B . . 109.1 ?
H14A C14 H14B . . 107.8 ?
C16 C15 N6 . . 114.6(2) ?
C16 C15 H15A . . 108.6 ?
N6 C15 H15A . . 108.6 ?
C16 C15 H15B . . 108.6 ?
N6 C15 H15B . . 108.6 ?
H15A C15 H15B . . 107.6 ?
C15 C16 H16A . . 109.5 ?
C15 C16 H16B . . 109.5 ?
H16A C16 H16B . . 109.5 ?
C15 C16 H16C . . 109.5 ?
H16A C16 H16C . . 109.5 ?
H16B C16 H16C . . 109.5 ?
C2 N1 C1 . . 125.68(15) ?
C2 N1 H1A . . 117.5(15) ?
C1 N1 H1A . . 116.8(15) ?
C2 N2 C3 . . 125.47(16) ?
C2 N2 H2A . . 117.4(15) ?
C3 N2 H2A . . 117.1(15) ?
O4 N3 O5 . . 124.29(17) ?
O4 N3 C6 . . 117.36(16) ?
O5 N3 C6 . . 118.30(15) ?
O6 N4 O7 . . 123.81(18) ?
O6 N4 C8 . . 117.96(19) ?
O7 N4 C8 . . 118.22(17) ?
O9 N5 O8 . . 124.63(15) ?
O9 N5 C10 . . 118.02(14) ?
O8 N5 C10 . . 117.27(14) ?
C13 N6 C15 . . 114.97(17) ?
C13 N6 C11 . . 111.34(16) ?
C15 N6 C11 . . 111.13(17) ?
C13 N6 H6 . . 109.8(16) ?
C15 N6 H6 . . 104.4(16) ?
C11 N6 H6 . . 104.5(16) ?
H1W O1W H2W . . 113.6(14) ?
H4W O2W H3W . . 111.6(16) ?
C14 O10 H10 . . 109.5 ?

loop_
_geom_bond_atom_site_label_1
_geom_bond_atom_site_label_2
_geom_bond_site_symmetry_2
_geom_bond_distance
_geom_bond_publ_flag
C1 O1 . 1.236(2) ?
C1 N1 . 1.393(2) ?
C1 C4 . 1.416(2) ?
C2 O2 . 1.231(2) ?
C2 N1 . 1.350(2) ?
C2 N2 . 1.351(2) ?
C3 O3 . 1.240(2) ?
C3 N2 . 1.385(2) ?
C3 C4 . 1.412(2) ?
C4 C5 . 1.454(2) ?
C5 C10 . 1.401(2) ?
C5 C6 . 1.407(2) ?
C6 C7 . 1.376(2) ?
C6 N3 . 1.473(2) ?
C7 C8 . 1.367(3) ?
C7 H7 . 0.9300 ?
C8 C9 . 1.378(2) ?
C8 N4 . 1.456(2) ?
C9 C10 . 1.373(2) ?
C9 H9 . 0.9300 ?
C10 N5 . 1.472(2) ?
C11 C12 . 1.493(3) ?
C11 N6 . 1.507(3) ?
C11 H11A . 0.9700 ?
C11 H11B . 0.9700 ?
C12 H12A . 0.9600 ?
C12 H12B . 0.9600 ?
C12 H12C . 0.9600 ?
C13 N6 . 1.485(2) ?
C13 C14 . 1.497(3) ?
C13 H13A . 0.9700 ?
C13 H13B . 0.9700 ?
C14 O10 . 1.418(3) ?
C14 H14A . 0.9700 ?
C14 H14B . 0.9700 ?
C15 C16 . 1.492(3) ?
C15 N6 . 1.503(3) ?
C15 H15A . 0.9700 ?
C15 H15B . 0.9700 ?
C16 H16A . 0.9600 ?
C16 H16B . 0.9600 ?
C16 H16C . 0.9600 ?
N1 H1A . 0.85(2) ?
N2 H2A . 0.83(2) ?
N3 O4 . 1.217(2) ?
N3 O5 . 1.218(2) ?
N4 O6 . 1.214(2) ?
N4 O7 . 1.216(2) ?
N5 O9 . 1.2177(19) ?
N5 O8 . 1.2180(18) ?
N6 H6 . 0.91(3) ?
O1W H1W . 0.908(9) ?
O1W H2W . 0.907(9) ?
O2W H4W . 0.933(10) ?
O2W H3W . 0.929(10) ?
O10 H10 . 0.8200 ?

loop_
_geom_hbond_atom_site_label_D
_geom_hbond_atom_site_label_H
_geom_hbond_atom_site_label_A
_geom_hbond_site_symmetry_A
_geom_hbond_distance_DH
_geom_hbond_distance_HA
_geom_hbond_distance_DA
_geom_hbond_angle_DHA
O10 H10 O2W 1_455 0.82 2.05 2.792(2) 150
O10 H10 O4 3_666 0.82 2.49 3.0648(19) 129
N6 H6 O1W 2_545 0.91(3) 1.95(3) 2.846(2) 170(2)
N1 H1A O10 4_665 0.85(2) 2.05(3) 2.884(2) 166(2)
N2 H2A O2 3_665 0.83(2) 2.03(2) 2.847(2) 173(2)
O1W H2W O2 3_665 0.907(9) 1.902(15) 2.7431(19) 154(2)
O2W H4W O1W 2_645 0.933(10) 1.937(18) 2.796(3) 152(3)
O1W H1W O3 . 0.908(9) 1.908(13) 2.7783(17) 160(2)
O2W H3W O1 . 0.929(10) 1.894(16) 2.792(2) 162(4)

loop_
_geom_torsion_atom_site_label_1
_geom_torsion_atom_site_label_2
_geom_torsion_atom_site_label_3
_geom_torsion_atom_site_label_4
_geom_torsion_site_symmetry_1
_geom_torsion_site_symmetry_2
_geom_torsion_site_symmetry_3
_geom_torsion_site_symmetry_4
_geom_torsion
_geom_torsion_publ_flag
O3 C3 C4 C1 . . . . 176.75(17) ?
N2 C3 C4 C1 . . . . -1.6(2) ?
O3 C3 C4 C5 . . . . -2.4(3) ?
N2 C3 C4 C5 . . . . 179.24(16) ?
O1 C1 C4 C3 . . . . 179.91(17) ?
N1 C1 C4 C3 . . . . 0.3(2) ?
O1 C1 C4 C5 . . . . -1.0(3) ?
N1 C1 C4 C5 . . . . 179.45(15) ?
C3 C4 C5 C10 . . . . 134.25(17) ?
C1 C4 C5 C10 . . . . -44.9(2) ?
C3 C4 C5 C6 . . . . -44.4(2) ?
C1 C4 C5 C6 . . . . 136.50(17) ?
C10 C5 C6 C7 . . . . -1.2(2) ?
C4 C5 C6 C7 . . . . 177.56(16) ?
C10 C5 C6 N3 . . . . 176.24(15) ?
C4 C5 C6 N3 . . . . -5.0(2) ?
C5 C6 C7 C8 . . . . 2.2(3) ?
N3 C6 C7 C8 . . . . -175.40(16) ?
C6 C7 C8 C9 . . . . -0.9(3) ?
C6 C7 C8 N4 . . . . 177.78(16) ?
C7 C8 C9 C10 . . . . -1.3(3) ?
N4 C8 C9 C10 . . . . -179.93(16) ?
C8 C9 C10 C5 . . . . 2.4(3) ?
C8 C9 C10 N5 . . . . -173.72(15) ?
C6 C5 C10 C9 . . . . -1.2(2) ?
C4 C5 C10 C9 . . . . -179.92(16) ?
C6 C5 C10 N5 . . . . 174.67(14) ?
C4 C5 C10 N5 . . . . -4.1(2) ?
N6 C13 C14 O10 . . . . -53.0(2) ?
O2 C2 N1 C1 . . . . 178.4(2) ?
N2 C2 N1 C1 . . . . -2.0(3) ?
O1 C1 N1 C2 . . . . -178.03(18) ?
C4 C1 N1 C2 . . . . 1.6(3) ?
O2 C2 N2 C3 . . . . -179.9(2) ?
N1 C2 N2 C3 . . . . 0.4(3) ?
O3 C3 N2 C2 . . . . -177.22(18) ?
C4 C3 N2 C2 . . . . 1.3(3) ?
C7 C6 N3 O4 . . . . -42.6(2) ?
C5 C6 N3 O4 . . . . 139.73(18) ?
C7 C6 N3 O5 . . . . 135.05(17) ?
C5 C6 N3 O5 . . . . -42.6(2) ?
C7 C8 N4 O6 . . . . 5.1(3) ?
C9 C8 N4 O6 . . . . -176.2(2) ?
C7 C8 N4 O7 . . . . -175.4(2) ?
C9 C8 N4 O7 . . . . 3.3(3) ?
C9 C10 N5 O9 . . . . 133.96(16) ?
C5 C10 N5 O9 . . . . -42.3(2) ?
C9 C10 N5 O8 . . . . -42.9(2) ?
C5 C10 N5 O8 . . . . 140.79(16) ?
C14 C13 N6 C15 . . . . -56.2(2) ?
C14 C13 N6 C11 . . . . 176.34(19) ?
C16 C15 N6 C13 . . . . -64.0(3) ?
C16 C15 N6 C11 . . . . 63.6(2) ?
C12 C11 N6 C13 . . . . -64.7(3) ?
C12 C11 N6 C15 . . . . 165.7(2) ?
